data_4316696
loop_
_publ_author_name
'Joseph C. Deaton'
'Ralph H. Young'
'Jerome R. Lenhard'
'Manju Rajeswaran'
'Shouquan Huo'

_publ_contact_author
;
        Manju Rajeswaran
        Eastman Kodak Company
        Kodak Research Laboratories
        Rochester, NY 14650-2106
        USA        
;
_publ_contact_author_email manju.rajeswaran@kodak.com
_publ_contact_author_fax '585 477-7781'
_publ_contact_author_phone '585 722-5828'
_publ_section_title
;
 Photophysical Properties of the Series fac- and
 mer-(1-Phenylisoquinolinato-N^C2')x(2-phenylpyridinato-N^C2')3-
 xIridium(III) (x= 1-3)61
;
_journal_name_full 'Inorganic Chemistry'
_journal_page_first 9151
_journal_page_last 9161
_journal_paper_doi 10.1021/ic1002594
_journal_volume 49
_journal_year 2010
_chemical_formula_sum 'C41 H28 Ir N3'
_chemical_formula_weight 754.86
_chemical_name_systematic
; 
 ? 
;
_space_group_IT_number 14
_symmetry_cell_setting monoclinic
_symmetry_space_group_name_Hall '-P 2yn'
_symmetry_space_group_name_H-M 'P 1 21/n 1'
_atom_sites_solution_hydrogens geom
_atom_sites_solution_primary direct
_atom_sites_solution_secondary difmap
_audit_creation_method SHELXL-97
_cell_angle_alpha 90.00
_cell_angle_beta 101.3760(10)
_cell_angle_gamma 90.00
_cell_formula_units_Z 4
_cell_length_a 11.2923(3)
_cell_length_b 20.9617(6)
_cell_length_c 12.7861(5)
_cell_measurement_reflns_used 12570
_cell_measurement_temperature 293(2)
_cell_measurement_theta_max 0.77
_cell_measurement_theta_min 20.4
_cell_volume 2967.08(16)
_computing_cell_refinement
;
HKL Scalepack (Otwinowski & Minor, 1997)
;
_computing_data_collection
;
Collect (Nonius, 2000)
;
_computing_data_reduction
;
HKL Denzo and Scalepack (Otwinowski & Minor, 1997)
;
_computing_molecular_graphics
;
SHELXTL 
;
_computing_structure_refinement
;
SHELXTL (Sheldrick, 2008)
;
_computing_structure_solution
;
SHELXTL (Sheldrick, 2008)
;
_diffrn_ambient_temperature 293(2)
_diffrn_detector_area_resol_mean 9
_diffrn_measured_fraction_theta_full 0.977
_diffrn_measured_fraction_theta_max 0.977
_diffrn_measurement_device_type KappaCCD
_diffrn_measurement_method '\F + \w scans'
_diffrn_radiation_monochromator graphite
_diffrn_radiation_source 'fine-focus sealed tube'
_diffrn_radiation_type MoK\a
_diffrn_radiation_wavelength 0.71073
_diffrn_reflns_av_R_equivalents 0.2197
_diffrn_reflns_av_sigmaI/netI 0.2061
_diffrn_reflns_limit_h_max 14
_diffrn_reflns_limit_h_min -14
_diffrn_reflns_limit_k_max 26
_diffrn_reflns_limit_k_min -24
_diffrn_reflns_limit_l_max 14
_diffrn_reflns_limit_l_min -16
_diffrn_reflns_number 25191
_diffrn_reflns_theta_full 27.49
_diffrn_reflns_theta_max 27.49
_diffrn_reflns_theta_min 3.54
_exptl_absorpt_coefficient_mu 4.536
_exptl_absorpt_correction_T_max 0.830
_exptl_absorpt_correction_T_min 0.420
_exptl_absorpt_correction_type multi-scan
_exptl_absorpt_process_details
;
SORTAV (Blessing, 1955)
;
_exptl_crystal_colour Red
_exptl_crystal_density_diffrn 1.690
_exptl_crystal_density_method 'not measured'
_exptl_crystal_description Plate
_exptl_crystal_F_000 1488
_exptl_crystal_size_max 0.45
_exptl_crystal_size_mid 0.15
_exptl_crystal_size_min 0.05
_refine_diff_density_max 1.342
_refine_diff_density_min -1.791
_refine_diff_density_rms 0.185
_refine_ls_extinction_method none
_refine_ls_goodness_of_fit_ref 0.832
_refine_ls_hydrogen_treatment constr
_refine_ls_matrix_type full
_refine_ls_number_parameters 406
_refine_ls_number_reflns 6646
_refine_ls_number_restraints 0
_refine_ls_restrained_S_all 0.832
_refine_ls_R_factor_all 0.1624
_refine_ls_R_factor_gt 0.0532
_refine_ls_shift/su_max 0.000
_refine_ls_shift/su_mean 0.000
_refine_ls_structure_factor_coef Fsqd
_refine_ls_weighting_details 'calc w=1/[\s^2^(Fo^2^)+(0.0382P)^2^+0.0000P] where P=(Fo^2^+2Fc^2^)/3'
_refine_ls_weighting_scheme calc
_refine_ls_wR_factor_gt 0.0893
_refine_ls_wR_factor_ref 0.1178
_reflns_number_gt 2910
_reflns_number_total 6646
_reflns_threshold_expression >2sigma(I)
_cod_data_source_file ic1002594_si_001.cif
_cod_data_source_block 1piq
_cod_depositor_comments
;
The following automatic conversions were performed:

'_symmetry_cell_setting' value 'Monoclinic' changed to 'monoclinic'
according to the built-in table from CIF Core dictionary named
'cif_core.dic' version 2.4.1 from
2010-06-29.

'_exptl_absorpt_correction_type' value 'Multi-scan'
changed to 'multi-scan' according to the built-in table from CIF Core
dictionary named 'cif_core.dic' version 2.4.1 from 2010-06-29.

Automatic conversion script
Id: cif_fix_values 1646 2011-03-28 12:23:43Z adriana 
;
_cod_database_code 4316696

loop_
_symmetry_equiv_pos_as_xyz
'x, y, z'
'-x+1/2, y+1/2, -z+1/2'
'-x, -y, -z'
'x-1/2, -y-1/2, z-1/2'

loop_
_atom_site_label
_atom_site_type_symbol
_atom_site_fract_x
_atom_site_fract_y
_atom_site_fract_z
_atom_site_U_iso_or_equiv
_atom_site_adp_type
_atom_site_occupancy
_atom_site_symmetry_multiplicity
_atom_site_calc_flag
_atom_site_refinement_flags
_atom_site_disorder_assembly
_atom_site_disorder_group
Ir1 Ir 0.80487(3) 0.25161(2) 0.48907(2) 0.02642(11) Uani 1 1 d . . .
N1 N 0.9399(6) 0.3236(4) 0.5065(6) 0.0287(19) Uani 1 1 d . . .
N2 N 0.7732(5) 0.2525(4) 0.6494(5) 0.0288(15) Uani 1 1 d . . .
N3 N 0.9176(6) 0.1701(4) 0.5231(5) 0.030(2) Uani 1 1 d . . .
C1 C 0.8322(7) 0.2608(5) 0.3403(7) 0.035(3) Uani 1 1 d . . .
C2 C 0.7811(8) 0.2207(5) 0.2518(7) 0.037(2) Uani 1 1 d . . .
H2 H 0.7289 0.1880 0.2620 0.045 Uiso 1 1 calc R . .
C3 C 0.8071(8) 0.2295(5) 0.1534(7) 0.038(3) Uani 1 1 d . . .
H3 H 0.7712 0.2034 0.0973 0.045 Uiso 1 1 calc R . .
C4 C 0.8852(9) 0.2763(5) 0.1358(7) 0.044(3) Uani 1 1 d . . .
H4 H 0.9034 0.2807 0.0683 0.052 Uiso 1 1 calc R . .
C5 C 0.9377(8) 0.3170(5) 0.2169(8) 0.045(3) Uani 1 1 d . . .
H5 H 0.9909 0.3487 0.2046 0.054 Uiso 1 1 calc R . .
C6 C 0.9088(7) 0.3097(4) 0.3191(7) 0.030(2) Uani 1 1 d . . .
C7 C 0.9658(7) 0.3483(4) 0.4150(7) 0.031(2) Uani 1 1 d . . .
C8 C 1.0409(8) 0.4037(5) 0.4202(7) 0.034(2) Uani 1 1 d . . .
C9 C 1.0582(9) 0.4397(6) 0.3321(9) 0.055(3) Uani 1 1 d . . .
H9 H 1.0165 0.4292 0.2640 0.066 Uiso 1 1 calc R . .
C10 C 1.1350(10) 0.4893(6) 0.3456(9) 0.062(3) Uani 1 1 d . . .
H10 H 1.1466 0.5112 0.2851 0.074 Uiso 1 1 calc R . .
C11 C 1.1975(9) 0.5099(6) 0.4431(9) 0.060(3) Uani 1 1 d . . .
H11 H 1.2511 0.5440 0.4486 0.071 Uiso 1 1 calc R . .
C12 C 1.1777(8) 0.4784(5) 0.5312(8) 0.050(3) Uani 1 1 d . . .
H12 H 1.2177 0.4914 0.5985 0.060 Uiso 1 1 calc R . .
C13 C 1.0982(8) 0.4268(5) 0.5220(8) 0.036(2) Uani 1 1 d . . .
C14 C 1.0723(8) 0.3961(5) 0.6154(8) 0.044(3) Uani 1 1 d . . .
H14 H 1.1089 0.4093 0.6836 0.053 Uiso 1 1 calc R . .
C15 C 0.9930(8) 0.3477(5) 0.6003(7) 0.039(3) Uani 1 1 d . . .
H15 H 0.9735 0.3293 0.6609 0.047 Uiso 1 1 calc R . .
C16 C 0.6784(8) 0.3197(4) 0.4768(7) 0.024(2) Uani 1 1 d . . .
C17 C 0.6322(7) 0.3589(4) 0.3887(7) 0.036(2) Uani 1 1 d . . .
H17 H 0.6630 0.3550 0.3267 0.043 Uiso 1 1 calc R . .
C18 C 0.5421(9) 0.4031(5) 0.3923(7) 0.039(3) Uani 1 1 d . . .
H18 H 0.5139 0.4281 0.3325 0.047 Uiso 1 1 calc R . .
C19 C 0.4930(8) 0.4113(5) 0.4814(8) 0.047(3) Uani 1 1 d . . .
H19 H 0.4332 0.4417 0.4826 0.056 Uiso 1 1 calc R . .
C20 C 0.5355(7) 0.3726(4) 0.5712(7) 0.034(2) Uani 1 1 d . . .
H20 H 0.5016 0.3763 0.6316 0.041 Uiso 1 1 calc R . .
C21 C 0.6284(7) 0.3289(5) 0.5695(6) 0.032(2) Uani 1 1 d . . .
C22 C 0.6824(7) 0.2913(4) 0.6652(7) 0.029(2) Uani 1 1 d . . .
C23 C 0.6462(7) 0.2920(5) 0.7609(7) 0.033(2) Uani 1 1 d . . .
H23 H 0.5823 0.3179 0.7704 0.040 Uiso 1 1 calc R . .
C24 C 0.7039(8) 0.2546(6) 0.8429(7) 0.047(2) Uani 1 1 d . . .
H24 H 0.6792 0.2552 0.9082 0.057 Uiso 1 1 calc R . .
C25 C 0.7988(8) 0.2159(5) 0.8291(7) 0.041(3) Uani 1 1 d . . .
H25 H 0.8402 0.1906 0.8842 0.050 Uiso 1 1 calc R . .
C26 C 0.8290(8) 0.2165(5) 0.7309(7) 0.039(3) Uani 1 1 d . . .
H26 H 0.8919 0.1904 0.7199 0.047 Uiso 1 1 calc R . .
C27 C 0.6856(7) 0.1810(5) 0.4617(7) 0.027(2) Uani 1 1 d . . .
C28 C 0.5610(8) 0.1839(5) 0.4138(7) 0.042(3) Uani 1 1 d . . .
H28 H 0.5274 0.2238 0.3949 0.050 Uiso 1 1 calc R . .
C29 C 0.4868(9) 0.1314(5) 0.3935(8) 0.048(3) Uani 1 1 d . . .
H29 H 0.4050 0.1363 0.3648 0.057 Uiso 1 1 calc R . .
C30 C 0.5340(9) 0.0729(6) 0.4156(8) 0.054(3) Uani 1 1 d . . .
H30 H 0.4843 0.0374 0.3999 0.065 Uiso 1 1 calc R . .
C31 C 0.6557(8) 0.0641(5) 0.4615(7) 0.042(2) Uani 1 1 d . . .
H31 H 0.6871 0.0231 0.4738 0.050 Uiso 1 1 calc R . .
C32 C 0.7301(8) 0.1176(5) 0.4890(7) 0.035(2) Uani 1 1 d . . .
C33 C 0.8608(7) 0.1145(5) 0.5343(7) 0.031(2) Uani 1 1 d . . .
C34 C 0.9246(8) 0.0625(5) 0.5878(6) 0.036(2) Uani 1 1 d . . .
C35 C 0.8704(10) 0.0091(5) 0.6261(8) 0.052(3) Uani 1 1 d . . .
H35 H 0.7869 0.0082 0.6197 0.063 Uiso 1 1 calc R . .
C36 C 0.9375(12) -0.0412(6) 0.6726(9) 0.061(3) Uani 1 1 d . . .
H36 H 0.8994 -0.0771 0.6932 0.073 Uiso 1 1 calc R . .
C37 C 1.0613(13) -0.0389(6) 0.6888(9) 0.071(4) Uani 1 1 d . . .
H37 H 1.1060 -0.0740 0.7185 0.085 Uiso 1 1 calc R . .
C38 C 1.1192(10) 0.0130(6) 0.6628(8) 0.054(3) Uani 1 1 d . . .
H38 H 1.2032 0.0144 0.6782 0.065 Uiso 1 1 calc R . .
C39 C 1.0525(9) 0.0655(6) 0.6120(7) 0.048(3) Uani 1 1 d . . .
C40 C 1.1068(9) 0.1228(5) 0.5913(7) 0.042(3) Uani 1 1 d . . .
H40 H 1.1906 0.1256 0.6051 0.051 Uiso 1 1 calc R . .
C41 C 1.0410(8) 0.1739(5) 0.5519(7) 0.041(3) Uani 1 1 d . . .
H41 H 1.0796 0.2123 0.5441 0.049 Uiso 1 1 calc R . .

loop_
_atom_site_aniso_label
_atom_site_aniso_U_11
_atom_site_aniso_U_22
_atom_site_aniso_U_33
_atom_site_aniso_U_23
_atom_site_aniso_U_13
_atom_site_aniso_U_12
Ir1 0.02857(17) 0.02621(19) 0.02349(17) 0.0014(3) 0.00271(11) 0.0007(2)
N1 0.024(4) 0.032(5) 0.031(5) -0.002(4) 0.007(4) 0.005(3)
N2 0.026(3) 0.027(4) 0.032(3) 0.010(5) 0.003(3) -0.005(4)
N3 0.026(4) 0.043(6) 0.023(5) 0.000(4) 0.007(3) 0.003(4)
C1 0.026(4) 0.044(8) 0.035(5) 0.016(5) 0.005(3) 0.009(5)
C2 0.032(5) 0.042(7) 0.035(6) 0.003(4) 0.002(4) -0.006(4)
C3 0.038(6) 0.042(7) 0.032(6) -0.011(4) 0.004(4) -0.001(4)
C4 0.052(6) 0.057(7) 0.023(5) 0.004(4) 0.009(5) 0.006(5)
C5 0.044(6) 0.052(8) 0.039(6) 0.007(5) 0.008(5) 0.001(5)
C6 0.028(5) 0.032(6) 0.030(5) 0.005(4) 0.001(4) 0.001(4)
C7 0.023(5) 0.030(6) 0.038(6) 0.001(4) 0.000(4) -0.001(4)
C8 0.037(5) 0.032(6) 0.035(6) 0.005(4) 0.010(4) -0.001(4)
C9 0.067(8) 0.051(8) 0.046(7) -0.007(6) 0.011(6) -0.024(6)
C10 0.092(9) 0.045(8) 0.057(8) 0.014(6) 0.034(7) -0.016(7)
C11 0.039(6) 0.065(9) 0.071(9) -0.004(7) 0.000(6) -0.007(6)
C12 0.041(6) 0.049(8) 0.053(7) -0.006(5) -0.005(5) -0.013(5)
C13 0.029(5) 0.035(6) 0.041(6) 0.010(5) -0.002(4) 0.006(4)
C14 0.043(6) 0.048(8) 0.033(6) -0.002(5) -0.011(5) -0.006(5)
C15 0.047(6) 0.041(7) 0.024(5) -0.008(5) -0.005(5) 0.004(5)
C16 0.031(5) 0.022(5) 0.020(5) -0.003(4) 0.006(4) -0.009(4)
C17 0.031(5) 0.027(6) 0.045(6) 0.014(4) -0.005(4) 0.006(4)
C18 0.057(7) 0.037(7) 0.022(6) 0.000(5) 0.004(5) 0.003(5)
C19 0.041(6) 0.039(7) 0.054(7) -0.005(5) -0.007(5) 0.018(5)
C20 0.042(5) 0.035(6) 0.026(5) -0.007(4) 0.009(4) 0.005(5)
C21 0.033(5) 0.035(6) 0.023(5) -0.005(4) -0.007(4) 0.001(4)
C22 0.031(5) 0.022(6) 0.031(5) -0.011(4) -0.002(4) 0.000(4)
C23 0.034(5) 0.039(7) 0.027(5) -0.008(4) 0.006(4) 0.012(4)
C24 0.053(6) 0.061(8) 0.030(5) 0.007(7) 0.013(4) -0.001(7)
C25 0.047(6) 0.041(7) 0.029(6) 0.005(4) -0.008(4) -0.010(5)
C26 0.048(6) 0.041(7) 0.023(5) 0.006(4) -0.007(4) -0.003(5)
C27 0.019(5) 0.042(7) 0.022(5) -0.007(4) 0.010(4) 0.011(4)
C28 0.047(6) 0.047(7) 0.034(6) 0.003(5) 0.011(4) -0.008(5)
C29 0.033(6) 0.049(8) 0.059(7) -0.011(6) 0.004(5) -0.005(5)
C30 0.049(7) 0.066(10) 0.042(7) -0.001(6) -0.001(5) -0.017(6)
C31 0.045(6) 0.047(7) 0.029(5) -0.007(5) -0.001(4) -0.009(5)
C32 0.039(6) 0.040(7) 0.025(5) -0.008(4) 0.002(4) -0.006(5)
C33 0.029(5) 0.037(6) 0.026(5) -0.008(4) 0.003(4) -0.004(4)
C34 0.056(6) 0.036(6) 0.013(5) -0.001(4) 0.003(4) 0.008(5)
C35 0.055(7) 0.044(8) 0.051(7) 0.016(6) -0.004(6) -0.009(6)
C36 0.091(10) 0.033(8) 0.054(8) 0.010(6) 0.006(7) -0.003(7)
C37 0.108(11) 0.033(8) 0.066(8) -0.001(6) 0.003(8) 0.026(7)
C38 0.059(7) 0.060(9) 0.038(6) 0.007(6) 0.000(5) 0.022(6)
C39 0.054(7) 0.059(8) 0.026(6) -0.007(5) -0.006(5) 0.016(6)
C40 0.035(6) 0.056(8) 0.036(6) 0.003(5) 0.009(5) 0.013(5)
C41 0.051(6) 0.024(6) 0.044(6) 0.013(5) -0.001(5) 0.001(5)

loop_
_atom_type_symbol
_atom_type_description
_atom_type_scat_dispersion_real
_atom_type_scat_dispersion_imag
_atom_type_scat_source
C C 0.0033 0.0016 'International Tables Vol C Tables 4.2.6.8 and 6.1.1.4'
H H 0.0000 0.0000 'International Tables Vol C Tables 4.2.6.8 and 6.1.1.4'
N N 0.0061 0.0033 'International Tables Vol C Tables 4.2.6.8 and 6.1.1.4'
Ir Ir -1.4442 7.9887 'International Tables Vol C Tables 4.2.6.8 and 6.1.1.4'

loop_
_geom_angle_atom_site_label_1
_geom_angle_atom_site_label_2
_geom_angle_atom_site_label_3
_geom_angle
_geom_angle_site_symmetry_1
_geom_angle_site_symmetry_3
_geom_angle_publ_flag
C27 Ir1 C1 97.5(4) . . ?
C27 Ir1 C16 93.9(3) . . ?
C1 Ir1 C16 95.7(4) . . ?
C27 Ir1 N1 174.6(3) . . ?
C1 Ir1 N1 77.8(3) . . ?
C16 Ir1 N1 89.3(3) . . ?
C27 Ir1 N3 78.2(3) . . ?
C1 Ir1 N3 94.2(3) . . ?
C16 Ir1 N3 168.1(3) . . ?
N1 Ir1 N3 99.3(3) . . ?
C27 Ir1 N2 86.5(3) . . ?
C1 Ir1 N2 173.9(4) . . ?
C16 Ir1 N2 79.5(3) . . ?
N1 Ir1 N2 98.3(3) . . ?
N3 Ir1 N2 91.0(3) . . ?
C15 N1 C7 119.7(8) . . ?
C15 N1 Ir1 123.5(7) . . ?
C7 N1 Ir1 116.7(6) . . ?
C26 N2 C22 118.5(7) . . ?
C26 N2 Ir1 126.6(6) . . ?
C22 N2 Ir1 114.8(5) . . ?
C33 N3 C41 119.9(8) . . ?
C33 N3 Ir1 116.0(6) . . ?
C41 N3 Ir1 123.0(7) . . ?
C6 C1 C2 116.3(8) . . ?
C6 C1 Ir1 118.2(7) . . ?
C2 C1 Ir1 125.5(7) . . ?
C3 C2 C1 121.5(9) . . ?
C3 C2 H2 119.2 . . ?
C1 C2 H2 119.2 . . ?
C2 C3 C4 121.0(9) . . ?
C2 C3 H3 119.5 . . ?
C4 C3 H3 119.5 . . ?
C3 C4 C5 120.9(9) . . ?
C3 C4 H4 119.6 . . ?
C5 C4 H4 119.6 . . ?
C4 C5 C6 118.8(10) . . ?
C4 C5 H5 120.6 . . ?
C6 C5 H5 120.6 . . ?
C1 C6 C5 121.4(9) . . ?
C1 C6 C7 114.7(8) . . ?
C5 C6 C7 123.6(8) . . ?
N1 C7 C8 119.5(8) . . ?
N1 C7 C6 111.5(8) . . ?
C8 C7 C6 129.0(8) . . ?
C7 C8 C9 125.1(9) . . ?
C7 C8 C13 118.6(8) . . ?
C9 C8 C13 116.3(9) . . ?
C10 C9 C8 120.2(10) . . ?
C10 C9 H9 119.9 . . ?
C8 C9 H9 119.9 . . ?
C9 C10 C11 124.2(11) . . ?
C9 C10 H10 117.9 . . ?
C11 C10 H10 117.9 . . ?
C12 C11 C10 117.3(11) . . ?
C12 C11 H11 121.3 . . ?
C10 C11 H11 121.3 . . ?
C11 C12 C13 120.9(10) . . ?
C11 C12 H12 119.5 . . ?
C13 C12 H12 119.5 . . ?
C12 C13 C8 120.7(9) . . ?
C12 C13 C14 120.6(9) . . ?
C8 C13 C14 118.6(9) . . ?
C15 C14 C13 117.2(9) . . ?
C15 C14 H14 121.4 . . ?
C13 C14 H14 121.4 . . ?
N1 C15 C14 125.9(10) . . ?
N1 C15 H15 117.0 . . ?
C14 C15 H15 117.0 . . ?
C17 C16 C21 116.2(8) . . ?
C17 C16 Ir1 128.6(7) . . ?
C21 C16 Ir1 115.2(6) . . ?
C18 C17 C16 121.5(9) . . ?
C18 C17 H17 119.2 . . ?
C16 C17 H17 119.2 . . ?
C19 C18 C17 122.1(9) . . ?
C19 C18 H18 118.9 . . ?
C17 C18 H18 118.9 . . ?
C18 C19 C20 118.4(9) . . ?
C18 C19 H19 120.8 . . ?
C20 C19 H19 120.8 . . ?
C21 C20 C19 120.1(9) . . ?
C21 C20 H20 120.0 . . ?
C19 C20 H20 120.0 . . ?
C20 C21 C16 121.6(8) . . ?
C20 C21 C22 121.6(8) . . ?
C16 C21 C22 116.7(8) . . ?
N2 C22 C23 120.6(8) . . ?
N2 C22 C21 113.4(8) . . ?
C23 C22 C21 126.0(8) . . ?
C24 C23 C22 120.0(9) . . ?
C24 C23 H23 120.0 . . ?
C22 C23 H23 120.0 . . ?
C23 C24 C25 120.2(9) . . ?
C23 C24 H24 119.9 . . ?
C25 C24 H24 119.9 . . ?
C26 C25 C24 116.9(9) . . ?
C26 C25 H25 121.6 . . ?
C24 C25 H25 121.6 . . ?
N2 C26 C25 123.8(9) . . ?
N2 C26 H26 118.1 . . ?
C25 C26 H26 118.1 . . ?
C28 C27 C32 114.4(9) . . ?
C28 C27 Ir1 128.6(8) . . ?
C32 C27 Ir1 116.9(6) . . ?
C29 C28 C27 124.2(10) . . ?
C29 C28 H28 117.9 . . ?
C27 C28 H28 117.9 . . ?
C30 C29 C28 119.2(10) . . ?
C30 C29 H29 120.4 . . ?
C28 C29 H29 120.4 . . ?
C29 C30 C31 121.7(11) . . ?
C29 C30 H30 119.2 . . ?
C31 C30 H30 119.2 . . ?
C30 C31 C32 119.4(11) . . ?
C30 C31 H31 120.3 . . ?
C32 C31 H31 120.3 . . ?
C31 C32 C27 120.9(8) . . ?
C31 C32 C33 124.5(9) . . ?
C27 C32 C33 114.2(8) . . ?
N3 C33 C34 120.8(8) . . ?
N3 C33 C32 112.2(8) . . ?
C34 C33 C32 127.0(9) . . ?
C33 C34 C39 118.3(10) . . ?
C33 C34 C35 124.6(9) . . ?
C39 C34 C35 117.0(10) . . ?
C36 C35 C34 121.5(11) . . ?
C36 C35 H35 119.2 . . ?
C34 C35 H35 119.2 . . ?
C35 C36 C37 120.0(12) . . ?
C35 C36 H36 120.0 . . ?
C37 C36 H36 120.0 . . ?
C36 C37 C38 121.5(11) . . ?
C36 C37 H37 119.3 . . ?
C38 C37 H37 119.3 . . ?
C37 C38 C39 120.1(11) . . ?
C37 C38 H38 120.0 . . ?
C39 C38 H38 120.0 . . ?
C40 C39 C38 122.7(10) . . ?
C40 C39 C34 117.6(10) . . ?
C38 C39 C34 119.5(11) . . ?
C41 C40 C39 121.7(10) . . ?
C41 C40 H40 119.1 . . ?
C39 C40 H40 119.1 . . ?
C40 C41 N3 120.8(10) . . ?
C40 C41 H41 119.6 . . ?
N3 C41 H41 119.6 . . ?

loop_
_geom_bond_atom_site_label_1
_geom_bond_atom_site_label_2
_geom_bond_distance
_geom_bond_site_symmetry_2
_geom_bond_publ_flag
Ir1 C27 1.985(10) . ?
Ir1 C1 1.996(9) . ?
Ir1 C16 2.003(9) . ?
Ir1 N1 2.126(7) . ?
Ir1 N3 2.123(8) . ?
Ir1 N2 2.150(6) . ?
N1 C15 1.329(10) . ?
N1 C7 1.363(11) . ?
N2 C26 1.339(10) . ?
N2 C22 1.355(10) . ?
N3 C33 1.352(11) . ?
N3 C41 1.372(10) . ?
C1 C6 1.401(12) . ?
C1 C2 1.435(12) . ?
C2 C3 1.361(12) . ?
C2 H2 0.9300 . ?
C3 C4 1.366(13) . ?
C3 H3 0.9300 . ?
C4 C5 1.384(13) . ?
C4 H4 0.9300 . ?
C5 C6 1.416(13) . ?
C5 H5 0.9300 . ?
C6 C7 1.503(11) . ?
C7 C8 1.432(12) . ?
C8 C9 1.403(13) . ?
C8 C13 1.420(12) . ?
C9 C10 1.343(14) . ?
C9 H9 0.9300 . ?
C10 C11 1.375(14) . ?
C10 H10 0.9300 . ?
C11 C12 1.363(14) . ?
C11 H11 0.9300 . ?
C12 C13 1.396(13) . ?
C12 H12 0.9300 . ?
C13 C14 1.436(13) . ?
C14 C15 1.342(13) . ?
C14 H14 0.9300 . ?
C15 H15 0.9300 . ?
C16 C17 1.410(11) . ?
C16 C21 1.423(12) . ?
C17 C18 1.383(12) . ?
C17 H17 0.9300 . ?
C18 C19 1.373(13) . ?
C18 H18 0.9300 . ?
C19 C20 1.410(12) . ?
C19 H19 0.9300 . ?
C20 C21 1.397(11) . ?
C20 H20 0.9300 . ?
C21 C22 1.481(11) . ?
C22 C23 1.365(11) . ?
C23 C24 1.367(12) . ?
C23 H23 0.9300 . ?
C24 C25 1.384(13) . ?
C24 H24 0.9300 . ?
C25 C26 1.365(12) . ?
C25 H25 0.9300 . ?
C26 H26 0.9300 . ?
C27 C28 1.420(11) . ?
C27 C32 1.440(13) . ?
C28 C29 1.376(13) . ?
C28 H28 0.9300 . ?
C29 C30 1.345(14) . ?
C29 H29 0.9300 . ?
C30 C31 1.395(12) . ?
C30 H30 0.9300 . ?
C31 C32 1.404(12) . ?
C31 H31 0.9300 . ?
C32 C33 1.477(11) . ?
C33 C34 1.407(12) . ?
C34 C39 1.417(13) . ?
C34 C35 1.409(13) . ?
C35 C36 1.365(14) . ?
C35 H35 0.9300 . ?
C36 C37 1.373(15) . ?
C36 H36 0.9300 . ?
C37 C38 1.344(15) . ?
C37 H37 0.9300 . ?
C38 C39 1.417(14) . ?
C38 H38 0.9300 . ?
C39 C40 1.396(14) . ?
C40 C41 1.345(12) . ?
C40 H40 0.9300 . ?
C41 H41 0.9300 . ?

loop_
_geom_torsion_atom_site_label_1
_geom_torsion_atom_site_label_2
_geom_torsion_atom_site_label_3
_geom_torsion_atom_site_label_4
_geom_torsion
_geom_torsion_site_symmetry_1
_geom_torsion_site_symmetry_2
_geom_torsion_site_symmetry_3
_geom_torsion_site_symmetry_4
_geom_torsion_publ_flag
C27 Ir1 N1 C15 -143(3) . . . . ?
C1 Ir1 N1 C15 -174.4(8) . . . . ?
C16 Ir1 N1 C15 89.6(7) . . . . ?
N3 Ir1 N1 C15 -82.1(7) . . . . ?
N2 Ir1 N1 C15 10.3(7) . . . . ?
C27 Ir1 N1 C7 41(3) . . . . ?
C1 Ir1 N1 C7 9.9(6) . . . . ?
C16 Ir1 N1 C7 -86.0(7) . . . . ?
N3 Ir1 N1 C7 102.3(6) . . . . ?
N2 Ir1 N1 C7 -165.4(6) . . . . ?
C27 Ir1 N2 C26 86.5(8) . . . . ?
C1 Ir1 N2 C26 -141(3) . . . . ?
C16 Ir1 N2 C26 -178.8(8) . . . . ?
N1 Ir1 N2 C26 -91.1(8) . . . . ?
N3 Ir1 N2 C26 8.4(7) . . . . ?
C27 Ir1 N2 C22 -89.4(6) . . . . ?
C1 Ir1 N2 C22 43(3) . . . . ?
C16 Ir1 N2 C22 5.2(6) . . . . ?
N1 Ir1 N2 C22 93.0(6) . . . . ?
N3 Ir1 N2 C22 -167.5(6) . . . . ?
C27 Ir1 N3 C33 -13.9(6) . . . . ?
C1 Ir1 N3 C33 -110.7(6) . . . . ?
C16 Ir1 N3 C33 35.3(17) . . . . ?
N1 Ir1 N3 C33 171.0(6) . . . . ?
N2 Ir1 N3 C33 72.4(6) . . . . ?
C27 Ir1 N3 C41 177.9(8) . . . . ?
C1 Ir1 N3 C41 81.1(8) . . . . ?
C16 Ir1 N3 C41 -132.9(14) . . . . ?
N1 Ir1 N3 C41 2.7(7) . . . . ?
N2 Ir1 N3 C41 -95.9(7) . . . . ?
C27 Ir1 C1 C6 176.6(7) . . . . ?
C16 Ir1 C1 C6 81.8(7) . . . . ?
N1 Ir1 C1 C6 -6.3(7) . . . . ?
N3 Ir1 C1 C6 -104.8(7) . . . . ?
N2 Ir1 C1 C6 45(3) . . . . ?
C27 Ir1 C1 C2 -4.4(8) . . . . ?
C16 Ir1 C1 C2 -99.1(8) . . . . ?
N1 Ir1 C1 C2 172.8(8) . . . . ?
N3 Ir1 C1 C2 74.3(8) . . . . ?
N2 Ir1 C1 C2 -136(2) . . . . ?
C6 C1 C2 C3 0.8(13) . . . . ?
Ir1 C1 C2 C3 -178.3(7) . . . . ?
C1 C2 C3 C4 1.4(14) . . . . ?
C2 C3 C4 C5 -1.7(15) . . . . ?
C3 C4 C5 C6 -0.2(15) . . . . ?
C2 C1 C6 C5 -2.6(13) . . . . ?
Ir1 C1 C6 C5 176.6(7) . . . . ?
C2 C1 C6 C7 -176.8(8) . . . . ?
Ir1 C1 C6 C7 2.3(10) . . . . ?
C4 C5 C6 C1 2.4(14) . . . . ?
C4 C5 C6 C7 176.1(8) . . . . ?
C15 N1 C7 C8 -5.9(12) . . . . ?
Ir1 N1 C7 C8 169.9(6) . . . . ?
C15 N1 C7 C6 173.0(8) . . . . ?
Ir1 N1 C7 C6 -11.1(9) . . . . ?
C1 C6 C7 N1 5.9(11) . . . . ?
C5 C6 C7 N1 -168.2(8) . . . . ?
C1 C6 C7 C8 -175.2(9) . . . . ?
C5 C6 C7 C8 10.7(15) . . . . ?
N1 C7 C8 C9 -169.0(9) . . . . ?
C6 C7 C8 C9 12.3(16) . . . . ?
N1 C7 C8 C13 7.5(13) . . . . ?
C6 C7 C8 C13 -171.2(8) . . . . ?
C7 C8 C9 C10 -177.1(10) . . . . ?
C13 C8 C9 C10 6.4(16) . . . . ?
C8 C9 C10 C11 -2.4(19) . . . . ?
C9 C10 C11 C12 -1.4(18) . . . . ?
C10 C11 C12 C13 0.8(16) . . . . ?
C11 C12 C13 C8 3.4(15) . . . . ?
C11 C12 C13 C14 -176.3(10) . . . . ?
C7 C8 C13 C12 176.3(8) . . . . ?
C9 C8 C13 C12 -6.9(14) . . . . ?
C7 C8 C13 C14 -4.0(13) . . . . ?
C9 C8 C13 C14 172.9(9) . . . . ?
C12 C13 C14 C15 178.7(9) . . . . ?
C8 C13 C14 C15 -1.1(14) . . . . ?
C7 N1 C15 C14 0.5(15) . . . . ?
Ir1 N1 C15 C14 -175.0(8) . . . . ?
C13 C14 C15 N1 3.0(16) . . . . ?
C27 Ir1 C16 C17 -98.9(9) . . . . ?
C1 Ir1 C16 C17 -0.9(9) . . . . ?
N1 Ir1 C16 C17 76.8(8) . . . . ?
N3 Ir1 C16 C17 -146.9(12) . . . . ?
N2 Ir1 C16 C17 175.3(9) . . . . ?
C27 Ir1 C16 C21 80.5(7) . . . . ?
C1 Ir1 C16 C21 178.5(7) . . . . ?
N1 Ir1 C16 C21 -103.8(7) . . . . ?
N3 Ir1 C16 C21 32.6(18) . . . . ?
N2 Ir1 C16 C21 -5.2(6) . . . . ?
C21 C16 C17 C18 -0.9(13) . . . . ?
Ir1 C16 C17 C18 178.5(7) . . . . ?
C16 C17 C18 C19 0.2(15) . . . . ?
C17 C18 C19 C20 -0.8(15) . . . . ?
C18 C19 C20 C21 2.2(14) . . . . ?
C19 C20 C21 C16 -3.1(13) . . . . ?
C19 C20 C21 C22 174.8(8) . . . . ?
C17 C16 C21 C20 2.4(13) . . . . ?
Ir1 C16 C21 C20 -177.1(7) . . . . ?
C17 C16 C21 C22 -175.6(8) . . . . ?
Ir1 C16 C21 C22 4.8(10) . . . . ?
C26 N2 C22 C23 -2.0(13) . . . . ?
Ir1 N2 C22 C23 174.3(7) . . . . ?
C26 N2 C22 C21 179.7(7) . . . . ?
Ir1 N2 C22 C21 -4.0(9) . . . . ?
C20 C21 C22 N2 -178.4(8) . . . . ?
C16 C21 C22 N2 -0.3(11) . . . . ?
C20 C21 C22 C23 3.4(14) . . . . ?
C16 C21 C22 C23 -178.5(9) . . . . ?
N2 C22 C23 C24 1.7(14) . . . . ?
C21 C22 C23 C24 179.8(9) . . . . ?
C22 C23 C24 C25 -0.1(15) . . . . ?
C23 C24 C25 C26 -1.1(15) . . . . ?
C22 N2 C26 C25 0.8(14) . . . . ?
Ir1 N2 C26 C25 -175.0(7) . . . . ?
C24 C25 C26 N2 0.8(15) . . . . ?
C1 Ir1 C27 C28 -77.2(8) . . . . ?
C16 Ir1 C27 C28 19.0(8) . . . . ?
N1 Ir1 C27 C28 -108(3) . . . . ?
N3 Ir1 C27 C28 -170.0(8) . . . . ?
N2 Ir1 C27 C28 98.3(8) . . . . ?
C1 Ir1 C27 C32 99.6(7) . . . . ?
C16 Ir1 C27 C32 -164.1(7) . . . . ?
N1 Ir1 C27 C32 69(3) . . . . ?
N3 Ir1 C27 C32 6.9(6) . . . . ?
N2 Ir1 C27 C32 -84.9(7) . . . . ?
C32 C27 C28 C29 -0.3(13) . . . . ?
Ir1 C27 C28 C29 176.6(7) . . . . ?
C27 C28 C29 C30 -2.9(16) . . . . ?
C28 C29 C30 C31 1.8(17) . . . . ?
C29 C30 C31 C32 2.4(16) . . . . ?
C30 C31 C32 C27 -5.7(14) . . . . ?
C30 C31 C32 C33 -177.7(9) . . . . ?
C28 C27 C32 C31 4.6(12) . . . . ?
Ir1 C27 C32 C31 -172.7(7) . . . . ?
C28 C27 C32 C33 177.3(8) . . . . ?
Ir1 C27 C32 C33 0.1(10) . . . . ?
C41 N3 C33 C34 8.3(13) . . . . ?
Ir1 N3 C33 C34 -160.3(6) . . . . ?
C41 N3 C33 C32 -174.0(8) . . . . ?
Ir1 N3 C33 C32 17.4(10) . . . . ?
C31 C32 C33 N3 161.0(8) . . . . ?
C27 C32 C33 N3 -11.5(11) . . . . ?
C31 C32 C33 C34 -21.5(15) . . . . ?
C27 C32 C33 C34 166.0(8) . . . . ?
N3 C33 C34 C39 -11.5(13) . . . . ?
C32 C33 C34 C39 171.1(9) . . . . ?
N3 C33 C34 C35 163.7(9) . . . . ?
C32 C33 C34 C35 -13.6(15) . . . . ?
C33 C34 C35 C36 176.6(10) . . . . ?
C39 C34 C35 C36 -8.1(16) . . . . ?
C34 C35 C36 C37 4.1(18) . . . . ?
C35 C36 C37 C38 2.0(19) . . . . ?
C36 C37 C38 C39 -3.6(18) . . . . ?
C37 C38 C39 C40 174.4(11) . . . . ?
C37 C38 C39 C34 -0.8(16) . . . . ?
C33 C34 C39 C40 6.6(13) . . . . ?
C35 C34 C39 C40 -169.0(9) . . . . ?
C33 C34 C39 C38 -178.0(9) . . . . ?
C35 C34 C39 C38 6.4(14) . . . . ?
C38 C39 C40 C41 -173.8(10) . . . . ?
C34 C39 C40 C41 1.4(15) . . . . ?
C39 C40 C41 N3 -4.9(15) . . . . ?
C33 N3 C41 C40 0.0(14) . . . . ?
Ir1 N3 C41 C40 167.8(7) . . . . ?
